data_4305206
loop_
_publ_author_name
'Pavel V. Gushchin'
'Marina R. Tyan'
'Nadezhda A. Bokach'
'Mikhail D. Revenco'
'Matti Haukka'
'Meng-Jiy Wang'
'Cheng-Hsuan Lai'
'Pi-Tai Chou'
'Vadim Yu. Kukushkin'

_publ_section_title
;
Novel Tailoring Reaction for Two Adjacent Coordinated Nitriles Giving
Platinum 1,3,5-Triazapentadiene Complexes
;
_journal_name_full 'Inorganic Chemistry'
_journal_page_first 11487
_journal_page_last 11500
_journal_paper_doi 10.1021/ic702483w
_journal_volume 47
_journal_year 2008
_chemical_formula_moiety 'C27 H22 Cl N5 Pt'
_chemical_formula_sum 'C27 H22 Cl N5 Pt'
_chemical_formula_weight 647.04
_chemical_name_systematic
; 
 ? 
;
_space_group_IT_number 2
_symmetry_cell_setting triclinic
_symmetry_space_group_name_Hall '-P 1'
_symmetry_space_group_name_H-M 'P -1'
_atom_sites_solution_hydrogens geom
_atom_sites_solution_primary direct
_atom_sites_solution_secondary difmap
_audit_creation_method SHELXL-97
_cell_angle_alpha 99.329(3)
_cell_angle_beta 105.703(2)
_cell_angle_gamma 93.557(3)
_cell_formula_units_Z 2
_cell_length_a 9.1616(5)
_cell_length_b 10.1225(4)
_cell_length_c 13.6355(8)
_cell_measurement_reflns_used 5210
_cell_measurement_temperature 120(2)
_cell_measurement_theta_max 27.07
_cell_measurement_theta_min 2.81
_cell_volume 1193.75(11)
_computing_cell_refinement 'Denzo/Scalepack (Otwinowski & Minor, 1997)'
_computing_data_collection 'Collect (Bruker AXS BV, 1997-2004)'
_computing_data_reduction 'Denzo/Scalepack (Otwinowski & Minor, 1997)'
_computing_molecular_graphics 'Diamond v.3.1e (Brandenburg, 2007)'
_computing_publication_material 'SHELXL-97 (Sheldrick, 1997)'
_computing_structure_refinement 'SHELXL-97 (Sheldrick, 1997)'
_computing_structure_solution 'SIR2004 (Burla et al., 2005)'
_diffrn_ambient_temperature 120(2)
_diffrn_detector_area_resol_mean 9
_diffrn_measured_fraction_theta_full 0.993
_diffrn_measured_fraction_theta_max 0.993
_diffrn_measurement_device '95mm CCD camera on \k-goniostat'
_diffrn_measurement_device_type 'Nonius KappaCCD'
_diffrn_measurement_method '\f scans and \w scans with \k offset'
_diffrn_radiation_monochromator 'horizontally mounted graphite crystal'
_diffrn_radiation_source 'fine-focus sealed tube'
_diffrn_radiation_type MoK\a
_diffrn_radiation_wavelength 0.71073
_diffrn_reflns_av_R_equivalents 0.0656
_diffrn_reflns_av_sigmaI/netI 0.0569
_diffrn_reflns_limit_h_max 11
_diffrn_reflns_limit_h_min -11
_diffrn_reflns_limit_k_max 12
_diffrn_reflns_limit_k_min -12
_diffrn_reflns_limit_l_max 17
_diffrn_reflns_limit_l_min -17
_diffrn_reflns_number 18018
_diffrn_reflns_theta_full 27.07
_diffrn_reflns_theta_max 27.07
_diffrn_reflns_theta_min 2.81
_exptl_absorpt_coefficient_mu 6.015
_exptl_absorpt_correction_T_max 0.7949
_exptl_absorpt_correction_T_min 0.4500
_exptl_absorpt_correction_type multi-scan
_exptl_absorpt_process_details 'Xprep in Shelxtl v.6.14-1 (Sheldrick, 2005)'
_exptl_crystal_colour yellow
_exptl_crystal_density_diffrn 1.800
_exptl_crystal_density_method 'not measured'
_exptl_crystal_description block
_exptl_crystal_F_000 628
_exptl_crystal_size_max 0.16
_exptl_crystal_size_mid 0.15
_exptl_crystal_size_min 0.04
_refine_diff_density_max 1.953
_refine_diff_density_min -1.937
_refine_diff_density_rms 0.197
_refine_ls_extinction_method none
_refine_ls_goodness_of_fit_ref 1.053
_refine_ls_hydrogen_treatment constr
_refine_ls_matrix_type full
_refine_ls_number_parameters 307
_refine_ls_number_reflns 5210
_refine_ls_number_restraints 0
_refine_ls_restrained_S_all 1.053
_refine_ls_R_factor_all 0.0532
_refine_ls_R_factor_gt 0.0419
_refine_ls_shift/su_max 0.001
_refine_ls_shift/su_mean 0.000
_refine_ls_structure_factor_coef Fsqd
_refine_ls_weighting_details 'calc w=1/[\s^2^(Fo^2^)+(0.0530P)^2^+2.5934P] where P=(Fo^2^+2Fc^2^)/3'
_refine_ls_weighting_scheme calc
_refine_ls_wR_factor_gt 0.0932
_refine_ls_wR_factor_ref 0.0985
_reflns_number_gt 4510
_reflns_number_total 5210
_reflns_threshold_expression >2sigma(I)
_cod_data_source_file ic702483w-gushchin_7.cif
_cod_data_source_block 13
_cod_database_code 4305206

loop_
_symmetry_equiv_pos_as_xyz
'x, y, z'
'-x, -y, -z'

loop_
_atom_site_label
_atom_site_type_symbol
_atom_site_fract_x
_atom_site_fract_y
_atom_site_fract_z
_atom_site_U_iso_or_equiv
_atom_site_adp_type
_atom_site_occupancy
_atom_site_symmetry_multiplicity
_atom_site_calc_flag
_atom_site_refinement_flags
_atom_site_disorder_assembly
_atom_site_disorder_group
Pt1 Pt 0.91397(2) 0.23265(2) 0.362876(18) 0.02041(9) Uani 1 1 d . . .
Cl1 Cl 0.70130(16) 0.26694(15) 0.23587(12) 0.0266(3) Uani 1 1 d . . .
N1 N 1.0976(5) 0.2083(5) 0.4747(4) 0.0214(10) Uani 1 1 d . . .
N2 N 1.0266(5) 0.3234(5) 0.6233(4) 0.0229(11) Uani 1 1 d . . .
N3 N 0.8427(6) 0.3459(5) 0.4655(4) 0.0217(10) Uani 1 1 d . . .
H3N H 0.7634 0.3880 0.4412 0.026 Uiso 1 1 calc R . ..
N4 N 0.9796(6) 0.1109(5) 0.2579(4) 0.0248(11) Uani 1 1 d . . .
N5 N 1.2454(6) 0.2206(6) 0.6438(4) 0.0310(13) Uani 1 1 d . . .
H5N H 1.3095 0.1795 0.6150 0.037 Uiso 1 1 calc R . ..
C1 C 1.1176(7) 0.2534(6) 0.5770(5) 0.0244(13) Uani 1 1 d . . .
C2 C 0.8992(6) 0.3676(6) 0.5681(5) 0.0202(12) Uani 1 1 d . . .
C3 C 1.0222(6) 0.0317(6) 0.2043(5) 0.0244(13) Uani 1 1 d . . .
C4 C 1.0766(7) -0.0677(6) 0.1394(5) 0.0244(13) Uani 1 1 d . . .
C5 C 1.0434(8) -0.2039(7) 0.1412(6) 0.0331(15) Uani 1 1 d . . .
H5 H 0.9868 -0.2301 0.1851 0.040 Uiso 1 1 calc R . ..
C6 C 1.0946(9) -0.2993(7) 0.0779(6) 0.0407(18) Uani 1 1 d . . .
H6 H 1.0763 -0.3921 0.0797 0.049 Uiso 1 1 calc R . ..
C7 C 1.1733(8) -0.2595(7) 0.0111(6) 0.0375(17) Uani 1 1 d . . .
H7 H 1.2038 -0.3258 -0.0349 0.045 Uiso 1 1 calc R .. .
C8 C 1.2068(7) -0.1260(7) 0.0113(5) 0.0324(15) Uani 1 1 d . . .
H8 H 1.2635 -0.1002 -0.0328 0.039 Uiso 1 1 calc R .. .
C9 C 1.1591(7) -0.0281(7) 0.0750(5) 0.0296(14) Uani 1 1 d . . .
H9 H 1.1822 0.0646 0.0750 0.035 Uiso 1 1 calc R . ..
C10 C 1.2106(6) 0.1355(6) 0.4453(5) 0.0219(12) Uani 1 1 d . . .
C11 C 1.2062(7) -0.0024(6) 0.4408(5) 0.0257(13) Uani 1 1 d . . .
H11 H 1.1358 -0.0481 0.4672 0.031 Uiso 1 1 calc R .. .
C12 C 1.3056(7) -0.0735(7) 0.3973(6) 0.0304(14) Uani 1 1 d . . .
H12 H 1.3027 -0.1680 0.3943 0.037 Uiso 1 1 calc R .. .
C13 C 1.4087(7) -0.0084(7) 0.3581(5) 0.0294(14) Uani 1 1 d . . .
H13 H 1.4743 -0.0583 0.3269 0.035 Uiso 1 1 calc R .. .
C14 C 1.4153(7) 0.1305(7) 0.3651(5) 0.0292(14) Uani 1 1 d . . .
H14 H 1.4875 0.1765 0.3403 0.035 Uiso 1 1 calc R . ..
C15 C 1.3161(7) 0.2019(6) 0.4084(5) 0.0245(13) Uani 1 1 d . . .
H15 H 1.3203 0.2968 0.4127 0.029 Uiso 1 1 calc R . ..
C16 C 1.2871(6) 0.2449(6) 0.7541(5) 0.0232(13) Uani 1 1 d . . .
C17 C 1.3319(7) 0.1371(6) 0.8027(5) 0.0285(14) Uani 1 1 d . . .
H17 H 1.3258 0.0499 0.7626 0.034 Uiso 1 1 calc R . ..
C18 C 1.3848(8) 0.1574(8) 0.9091(6) 0.0400(17) Uani 1 1 d . . .
H18 H 1.4176 0.0844 0.9421 0.048 Uiso 1 1 calc R . ..
C19 C 1.3907(9) 0.2814(10) 0.9674(6) 0.050(2) Uani 1 1 d . . .
H19 H 1.4274 0.2945 1.0409 0.060 Uiso 1 1 calc R . ..
C20 C 1.3423(8) 0.3906(8) 0.9188(6) 0.045(2) Uani 1 1 d . . .
H20 H 1.3440 0.4767 0.9592 0.054 Uiso 1 1 calc R . ..
C21 C 1.2929(7) 0.3710(6) 0.8130(6) 0.0305(15) Uani 1 1 d . . .
H21 H 1.2624 0.4444 0.7798 0.037 Uiso 1 1 calc R . ..
C22 C 0.8115(6) 0.4406(6) 0.6329(5) 0.0204(12) Uani 1 1 d . . .
C23 C 0.6507(7) 0.4224(6) 0.5992(5) 0.0227(12) Uani 1 1 d . . .
H23 H 0.5988 0.3683 0.5337 0.027 Uiso 1 1 calc R . ..
C24 C 0.5684(7) 0.4837(6) 0.6621(5) 0.0283(14) Uani 1 1 d . . .
H24 H 0.4601 0.4692 0.6404 0.034 Uiso 1 1 calc R . ..
C25 C 0.6433(8) 0.5662(7) 0.7566(5) 0.0308(15) Uani 1 1 d . . .
H25 H 0.5863 0.6092 0.7988 0.037 Uiso 1 1 calc R . ..
C26 C 0.8018(8) 0.5857(7) 0.7890(5) 0.0308(15) Uani 1 1 d . . .
H26 H 0.8532 0.6417 0.8538 0.037 Uiso 1 1 calc R . ..
C27 C 0.8861(7) 0.5231(6) 0.7269(5) 0.0261(13) Uani 1 1 d . . .
H27 H 0.9944 0.5373 0.7492 0.031 Uiso 1 1 calc R . ..

loop_
_atom_site_aniso_label
_atom_site_aniso_U_11
_atom_site_aniso_U_22
_atom_site_aniso_U_33
_atom_site_aniso_U_23
_atom_site_aniso_U_13
_atom_site_aniso_U_12
Pt1 0.01883(13) 0.01952(14) 0.02539(14) 0.00480(9) 0.00898(9) 0.00742(8)
Cl1 0.0216(7) 0.0303(8) 0.0296(8) 0.0070(6) 0.0076(6) 0.0112(6)
N1 0.019(2) 0.022(3) 0.026(3) 0.002(2) 0.013(2) 0.0066(19)
N2 0.019(2) 0.023(3) 0.027(3) 0.003(2) 0.009(2) 0.007(2)
N3 0.021(2) 0.021(3) 0.027(3) 0.012(2) 0.007(2) 0.010(2)
N4 0.024(3) 0.028(3) 0.026(3) 0.014(2) 0.009(2) 0.009(2)
N5 0.024(3) 0.049(4) 0.022(3) 0.006(2) 0.007(2) 0.022(2)
C1 0.022(3) 0.018(3) 0.036(4) 0.007(2) 0.010(3) 0.006(2)
C2 0.020(3) 0.016(3) 0.026(3) 0.004(2) 0.007(2) 0.003(2)
C3 0.017(3) 0.027(3) 0.029(3) 0.003(3) 0.008(3) 0.008(2)
C4 0.021(3) 0.026(3) 0.026(3) 0.002(2) 0.008(3) 0.010(2)
C5 0.035(4) 0.034(4) 0.036(4) 0.005(3) 0.018(3) 0.010(3)
C6 0.052(4) 0.029(4) 0.047(5) 0.006(3) 0.023(4) 0.013(3)
C7 0.038(4) 0.042(4) 0.031(4) -0.004(3) 0.010(3) 0.018(3)
C8 0.027(3) 0.046(4) 0.029(4) 0.010(3) 0.012(3) 0.012(3)
C9 0.026(3) 0.032(4) 0.033(4) 0.007(3) 0.010(3) 0.010(3)
C10 0.020(3) 0.019(3) 0.028(3) 0.006(2) 0.007(2) 0.007(2)
C11 0.023(3) 0.025(3) 0.032(4) 0.006(3) 0.012(3) 0.005(2)
C12 0.030(3) 0.023(3) 0.041(4) 0.008(3) 0.011(3) 0.012(3)
C13 0.022(3) 0.035(4) 0.032(4) 0.002(3) 0.009(3) 0.016(3)
C14 0.023(3) 0.038(4) 0.034(4) 0.011(3) 0.016(3) 0.007(3)
C15 0.020(3) 0.022(3) 0.033(4) 0.008(2) 0.008(3) 0.004(2)
C16 0.017(3) 0.024(3) 0.031(3) 0.006(2) 0.009(2) 0.007(2)
C17 0.023(3) 0.025(3) 0.042(4) 0.006(3) 0.016(3) 0.005(2)
C18 0.036(4) 0.055(5) 0.040(4) 0.024(4) 0.017(3) 0.018(3)
C19 0.042(4) 0.083(6) 0.024(4) 0.012(4) 0.003(3) 0.032(4)
C20 0.033(4) 0.045(5) 0.045(5) -0.012(3) 0.001(3) 0.015(3)
C21 0.022(3) 0.022(3) 0.045(4) 0.004(3) 0.004(3) 0.006(2)
C22 0.020(3) 0.018(3) 0.024(3) 0.006(2) 0.005(2) 0.006(2)
C23 0.024(3) 0.016(3) 0.031(3) 0.008(2) 0.008(3) 0.005(2)
C24 0.023(3) 0.031(3) 0.040(4) 0.013(3) 0.016(3) 0.015(3)
C25 0.035(4) 0.034(4) 0.027(4) 0.004(3) 0.015(3) 0.014(3)
C26 0.042(4) 0.027(3) 0.023(3) 0.003(3) 0.009(3) 0.013(3)
C27 0.022(3) 0.026(3) 0.035(4) 0.011(3) 0.010(3) 0.010(2)

loop_
_atom_type_symbol
_atom_type_description
_atom_type_scat_dispersion_real
_atom_type_scat_dispersion_imag
_atom_type_scat_source
C C 0.0033 0.0016 'International Tables Vol C Tables 4.2.6.8 and 6.1.1.4'
H H 0.0000 0.0000 'International Tables Vol C Tables 4.2.6.8 and 6.1.1.4'
N N 0.0061 0.0033 'International Tables Vol C Tables 4.2.6.8 and 6.1.1.4'
Cl Cl 0.1484 0.1585 'International Tables Vol C Tables 4.2.6.8 and 6.1.1.4'
Pt Pt -1.7033 8.3905 'International Tables Vol C Tables 4.2.6.8 and 6.1.1.4'

loop_
_geom_angle_atom_site_label_1
_geom_angle_atom_site_label_2
_geom_angle_atom_site_label_3
_geom_angle
_geom_angle_site_symmetry_1
_geom_angle_site_symmetry_3
_geom_angle_publ_flag
N3 Pt1 N4 177.5(2) . . ?
N3 Pt1 N1 89.6(2) . . yes
N4 Pt1 N1 91.1(2) . . ?
N3 Pt1 Cl1 89.06(15) . . ?
N4 Pt1 Cl1 90.26(15) . . yes
N1 Pt1 Cl1 178.40(14) . . ?
C1 N1 C10 118.1(5) . . ?
C1 N1 Pt1 123.9(4) . . ?
C10 N1 Pt1 118.0(4) . . ?
C1 N2 C2 121.9(5) . . yes
C2 N3 Pt1 127.9(4) . . ?
C2 N3 H3N 116.0 . . ?
Pt1 N3 H3N 116.0 . . ?
C3 N4 Pt1 172.9(5) . . yes
C1 N5 C16 127.9(5) . . yes
C1 N5 H5N 116.0 . . ?
C16 N5 H5N 116.0 . . ?
N2 C1 N1 128.9(6) . . ?
N2 C1 N5 114.7(6) . . ?
N1 C1 N5 116.4(5) . . ?
N3 C2 N2 127.0(5) . . ?
N3 C2 C22 118.7(5) . . ?
N2 C2 C22 114.1(5) . . ?
N4 C3 C4 179.0(7) . . ?
C9 C4 C5 121.1(6) . . ?
C9 C4 C3 120.1(6) . . ?
C5 C4 C3 118.9(6) . . ?
C6 C5 C4 118.7(7) . . ?
C6 C5 H5 120.6 . . ?
C4 C5 H5 120.6 . . ?
C5 C6 C7 120.1(7) . . ?
C5 C6 H6 120.0 . . ?
C7 C6 H6 120.0 . . ?
C8 C7 C6 120.5(6) . . ?
C8 C7 H7 119.8 . . ?
C6 C7 H7 119.8 . . ?
C7 C8 C9 120.6(7) . . ?
C7 C8 H8 119.7 . . ?
C9 C8 H8 119.7 . . ?
C8 C9 C4 118.9(6) . . ?
C8 C9 H9 120.5 . . ?
C4 C9 H9 120.5 . . ?
C11 C10 C15 119.8(5) . . ?
C11 C10 N1 121.2(5) . . ?
C15 C10 N1 118.5(5) . . ?
C10 C11 C12 119.5(6) . . ?
C10 C11 H11 120.2 . . ?
C12 C11 H11 120.2 . . ?
C13 C12 C11 121.0(6) . . ?
C13 C12 H12 119.5 . . ?
C11 C12 H12 119.5 . . ?
C12 C13 C14 119.3(6) . . ?
C12 C13 H13 120.3 . . ?
C14 C13 H13 120.3 . . ?
C15 C14 C13 119.8(6) . . ?
C15 C14 H14 120.1 . . ?
C13 C14 H14 120.1 . . ?
C14 C15 C10 120.5(6) . . ?
C14 C15 H15 119.8 . . ?
C10 C15 H15 119.8 . . ?
C21 C16 C17 119.9(6) . . ?
C21 C16 N5 122.7(6) . . ?
C17 C16 N5 117.3(6) . . ?
C18 C17 C16 119.7(6) . . ?
C18 C17 H17 120.1 . . ?
C16 C17 H17 120.1 . . ?
C19 C18 C17 120.6(7) . . ?
C19 C18 H18 119.7 . . ?
C17 C18 H18 119.7 . . ?
C18 C19 C20 120.0(7) . . ?
C18 C19 H19 120.0 . . ?
C20 C19 H19 120.0 . . ?
C21 C20 C19 119.4(7) . . ?
C21 C20 H20 120.3 . . ?
C19 C20 H20 120.3 . . ?
C20 C21 C16 120.4(7) . . ?
C20 C21 H21 119.8 . . ?
C16 C21 H21 119.8 . . ?
C27 C22 C23 119.7(5) . . ?
C27 C22 C2 120.8(5) . . ?
C23 C22 C2 119.5(5) . . ?
C24 C23 C22 119.8(6) . . ?
C24 C23 H23 120.1 . . ?
C22 C23 H23 120.1 . . ?
C23 C24 C25 120.5(6) . . ?
C23 C24 H24 119.8 . . ?
C25 C24 H24 119.8 . . ?
C24 C25 C26 119.7(6) . . ?
C24 C25 H25 120.2 . . ?
C26 C25 H25 120.2 . . ?
C25 C26 C27 120.4(6) . . ?
C25 C26 H26 119.8 . . ?
C27 C26 H26 119.8 . . ?
C22 C27 C26 120.0(6) . . ?
C22 C27 H27 120.0 . . ?
C26 C27 H27 120.0 . . ?

loop_
_geom_bond_atom_site_label_1
_geom_bond_atom_site_label_2
_geom_bond_distance
_geom_bond_site_symmetry_2
_geom_bond_publ_flag
Pt1 N3 1.941(5) . yes
Pt1 N4 1.979(5) . yes
Pt1 N1 2.001(5) . yes
Pt1 Cl1 2.3169(15) . yes
N1 C1 1.354(8) . yes
N1 C10 1.413(7) . ?
N2 C1 1.345(8) . yes
N2 C2 1.352(8) . yes
N3 C2 1.330(8) . ?
N3 H3N 0.8800 . ?
N4 C3 1.154(8) . yes
N5 C1 1.372(8) . yes
N5 C16 1.422(8) . ?
N5 H5N 0.8800 . ?
C2 C22 1.488(8) . ?
C3 C4 1.434(8) . yes
C4 C9 1.392(9) . ?
C4 C5 1.399(9) . ?
C5 C6 1.379(10) . ?
C5 H5 0.9500 . ?
C6 C7 1.396(11) . ?
C6 H6 0.9500 . ?
C7 C8 1.367(10) . ?
C7 H7 0.9500 . ?
C8 C9 1.381(9) . ?
C8 H8 0.9500 . ?
C9 H9 0.9500 . ?
C10 C11 1.385(8) . ?
C10 C15 1.390(9) . ?
C11 C12 1.391(9) . ?
C11 H11 0.9500 . ?
C12 C13 1.386(10) . ?
C12 H12 0.9500 . ?
C13 C14 1.391(9) . ?
C13 H13 0.9500 . ?
C14 C15 1.390(9) . ?
C14 H14 0.9500 . ?
C15 H15 0.9500 . ?
C16 C21 1.384(9) . ?
C16 C17 1.394(9) . ?
C17 C18 1.375(10) . ?
C17 H17 0.9500 . ?
C18 C19 1.363(12) . ?
C18 H18 0.9500 . ?
C19 C20 1.413(12) . ?
C19 H19 0.9500 . ?
C20 C21 1.366(11) . ?
C20 H20 0.9500 . ?
C21 H21 0.9500 . ?
C22 C27 1.384(9) . ?
C22 C23 1.411(8) . ?
C23 C24 1.387(9) . ?
C23 H23 0.9500 . ?
C24 C25 1.389(10) . ?
C24 H24 0.9500 . ?
C25 C26 1.390(10) . ?
C25 H25 0.9500 . ?
C26 C27 1.398(9) . ?
C26 H26 0.9500 . ?
C27 H27 0.9500 . ?
